data_7013747
loop_
_publ_author_name
'Mehdoui, Thouraya'
'Berthet, Jean-Claude'
'Thu\'ery, Pierre'
'Ephritikhine, Michel'

_publ_section_title
;
 Lanthanide(III)/actinide(III) differentiation in coordination of azine
 molecules to tris(cyclopentadienyl) complexes of cerium and uranium.
;
_journal_issue 4
_journal_name_full 'Dalton transactions (Cambridge, England : 2003)'
_journal_page_first 579
_journal_page_last 590
_journal_paper_doi 10.1039/b313992a
_journal_year 2004
_chemical_formula_sum 'C32 H44 Ce N'
_chemical_formula_weight 582.80
_space_group_IT_number 2
_symmetry_cell_setting triclinic
_symmetry_space_group_name_Hall '-P 1'
_symmetry_space_group_name_H-M 'P -1'
_atom_sites_solution_hydrogens geom
_atom_sites_solution_primary direct
_atom_sites_solution_secondary difmap
_audit_creation_method SHELXL-97
_cell_angle_alpha 98.320(3)
_cell_angle_beta 110.262(2)
_cell_angle_gamma 96.681(3)
_cell_formula_units_Z 2
_cell_length_a 10.7142(5)
_cell_length_b 10.8502(4)
_cell_length_c 13.7197(6)
_cell_measurement_reflns_used 9932
_cell_measurement_temperature 100(2)
_cell_measurement_theta_max 25.67
_cell_measurement_theta_min 3.05
_cell_volume 1456.49(11)
_computing_cell_refinement 'DENZO-SMN (Otwinowski & Minor, 1997)'
_computing_data_collection 'Kappa-CCD software (Nonius B.V., 1998)'
_computing_data_reduction 'DENZO-SMN (Otwinowski & Minor, 1997)'
_computing_molecular_graphics 'SHELXTL (Sheldrick, 1999)'
_computing_publication_material 'SHELXTL (Sheldrick, 1999)'
_computing_structure_refinement 'SHELXL-97 (Sheldrick, 1997)'
_computing_structure_solution 'SHELXS-97 (Sheldrick, 1990)'
_diffrn_ambient_temperature 100(2)
_diffrn_measured_fraction_theta_full 0.916
_diffrn_measured_fraction_theta_max 0.916
_diffrn_measurement_device_type 'Nonius Kappa-CCD'
_diffrn_measurement_method '\f scans'
_diffrn_radiation_monochromator graphite
_diffrn_radiation_source 'fine-focus sealed tube'
_diffrn_radiation_type MoK\a
_diffrn_radiation_wavelength 0.71073
_diffrn_reflns_av_R_equivalents 0.0308
_diffrn_reflns_av_sigmaI/netI 0.0507
_diffrn_reflns_limit_h_max 13
_diffrn_reflns_limit_h_min -13
_diffrn_reflns_limit_k_max 13
_diffrn_reflns_limit_k_min -13
_diffrn_reflns_limit_l_max 16
_diffrn_reflns_limit_l_min -16
_diffrn_reflns_number 9932
_diffrn_reflns_theta_full 25.67
_diffrn_reflns_theta_max 25.67
_diffrn_reflns_theta_min 3.05
_diffrn_standards_decay_% 0
_diffrn_standards_interval_time 0
_exptl_absorpt_coefficient_mu 1.581
_exptl_absorpt_correction_T_max 0.843
_exptl_absorpt_correction_T_min 0.506
_exptl_absorpt_correction_type refdelf
_exptl_absorpt_process_details 'program DELABS from PLATON (Spek, 2000)'
_exptl_crystal_colour 'translucent dark yellow'
_exptl_crystal_density_diffrn 1.329
_exptl_crystal_density_meas ?
_exptl_crystal_description irregular
_exptl_crystal_F_000 602
_exptl_crystal_size_max 0.35
_exptl_crystal_size_mid 0.30
_exptl_crystal_size_min 0.30
_refine_diff_density_max 0.489
_refine_diff_density_min -0.455
_refine_diff_density_rms 0.066
_refine_ls_extinction_method none
_refine_ls_goodness_of_fit_ref 1.050
_refine_ls_hydrogen_treatment constr
_refine_ls_matrix_type full
_refine_ls_number_parameters 316
_refine_ls_number_reflns 5060
_refine_ls_number_restraints 0
_refine_ls_restrained_S_all 1.050
_refine_ls_R_factor_all 0.0274
_refine_ls_R_factor_gt 0.0236
_refine_ls_shift/su_max 0.001
_refine_ls_shift/su_mean 0.000
_refine_ls_structure_factor_coef Fsqd
_refine_ls_weighting_details 'calc w=1/[\s^2^(Fo^2^)+0.3733P] where P=(Fo^2^+2Fc^2^)/3'
_refine_ls_weighting_scheme calc
_refine_ls_wR_factor_gt 0.0571
_refine_ls_wR_factor_ref 0.0587
_reflns_number_gt 4643
_reflns_number_total 5060
_reflns_threshold_expression >2sigma(I)
_cod_data_source_file b313992a.txt
_cod_data_source_block (Ce,Bu^t^,pyridine)
_cod_database_code 7013747

loop_
_symmetry_equiv_pos_as_xyz
'x, y, z'
'-x, -y, -z'

loop_
_atom_site_label
_atom_site_type_symbol
_atom_site_fract_x
_atom_site_fract_y
_atom_site_fract_z
_atom_site_U_iso_or_equiv
_atom_site_adp_type
_atom_site_occupancy
_atom_site_symmetry_multiplicity
_atom_site_calc_flag
_atom_site_refinement_flags
_atom_site_disorder_assembly
_atom_site_disorder_group
Ce Ce 0.497934(14) 0.721898(13) 0.277176(10) 0.01962(6) Uani 1 1 d . . .
N N 0.6229(2) 0.5199(2) 0.28897(17) 0.0244(5) Uani 1 1 d . . .
C1 C 0.7799(3) 0.8542(3) 0.3606(2) 0.0281(6) Uani 1 1 d . . .
C2 C 0.6988(3) 0.9419(3) 0.3173(2) 0.0273(6) Uani 1 1 d . . .
H2 H 0.6973 0.9745 0.2579 0.033 Uiso 1 1 calc R . .
C3 C 0.6210(3) 0.9716(3) 0.3788(2) 0.0288(6) Uani 1 1 d . . .
H3 H 0.5591 1.0264 0.3670 0.035 Uiso 1 1 calc R . .
C4 C 0.6537(3) 0.9038(3) 0.4609(2) 0.0296(6) Uani 1 1 d . . .
H4 H 0.6183 0.9070 0.5141 0.035 Uiso 1 1 calc R . .
C5 C 0.7488(3) 0.8301(3) 0.4494(2) 0.0286(6) Uani 1 1 d . . .
H5 H 0.7854 0.7747 0.4927 0.034 Uiso 1 1 calc R . .
C6 C 0.8952(3) 0.8157(3) 0.3295(2) 0.0320(6) Uani 1 1 d . . .
C7 C 0.9685(3) 0.7280(4) 0.4000(3) 0.0501(9) Uani 1 1 d . . .
H7A H 1.0034 0.7710 0.4729 0.075 Uiso 1 1 calc R . .
H7B H 1.0416 0.7060 0.3799 0.075 Uiso 1 1 calc R . .
H7C H 0.9060 0.6525 0.3912 0.075 Uiso 1 1 calc R . .
C8 C 0.9985(3) 0.9351(3) 0.3470(3) 0.0489(9) Uani 1 1 d . . .
H8A H 0.9574 0.9892 0.3004 0.073 Uiso 1 1 calc R . .
H8B H 1.0749 0.9116 0.3324 0.073 Uiso 1 1 calc R . .
H8C H 1.0280 0.9793 0.4192 0.073 Uiso 1 1 calc R . .
C9 C 0.8478(3) 0.7495(3) 0.2130(2) 0.0352(7) Uani 1 1 d . . .
H9A H 0.7884 0.6709 0.2016 0.053 Uiso 1 1 calc R . .
H9B H 0.9248 0.7331 0.1960 0.053 Uiso 1 1 calc R . .
H9C H 0.8005 0.8029 0.1686 0.053 Uiso 1 1 calc R . .
C10 C 0.3611(3) 0.8181(2) 0.0877(2) 0.0248(6) Uani 1 1 d . . .
C11 C 0.4866(3) 0.8000(3) 0.08233(19) 0.0252(6) Uani 1 1 d . . .
H11 H 0.5560 0.8638 0.0878 0.030 Uiso 1 1 calc R . .
C12 C 0.4901(3) 0.6689(3) 0.0672(2) 0.0258(6) Uani 1 1 d . . .
H12 H 0.5616 0.6315 0.0612 0.031 Uiso 1 1 calc R . .
C13 C 0.3651(3) 0.6053(3) 0.0628(2) 0.0255(6) Uani 1 1 d . . .
H13 H 0.3395 0.5182 0.0532 0.031 Uiso 1 1 calc R . .
C14 C 0.2861(3) 0.6966(2) 0.0754(2) 0.0251(6) Uani 1 1 d . . .
H14 H 0.1990 0.6800 0.0755 0.030 Uiso 1 1 calc R . .
C15 C 0.3042(3) 0.9410(3) 0.0882(2) 0.0312(6) Uani 1 1 d . . .
C16 C 0.2253(4) 0.9508(3) 0.1625(3) 0.0434(8) Uani 1 1 d . . .
H16A H 0.1539 0.8787 0.1405 0.065 Uiso 1 1 calc R . .
H16B H 0.1874 1.0268 0.1598 0.065 Uiso 1 1 calc R . .
H16C H 0.2852 0.9531 0.2337 0.065 Uiso 1 1 calc R . .
C17 C 0.2085(3) 0.9403(3) -0.0251(3) 0.0444(8) Uani 1 1 d . . .
H17A H 0.2573 0.9336 -0.0720 0.067 Uiso 1 1 calc R . .
H17B H 0.1728 1.0175 -0.0265 0.067 Uiso 1 1 calc R . .
H17C H 0.1355 0.8695 -0.0476 0.067 Uiso 1 1 calc R . .
C18 C 0.4180(3) 1.0567(3) 0.1232(2) 0.0319(6) Uani 1 1 d . . .
H18A H 0.4770 1.0601 0.1949 0.048 Uiso 1 1 calc R . .
H18B H 0.3797 1.1323 0.1191 0.048 Uiso 1 1 calc R . .
H18C H 0.4685 1.0499 0.0775 0.048 Uiso 1 1 calc R . .
C19 C 0.2730(3) 0.5493(2) 0.2981(2) 0.0232(5) Uani 1 1 d . . .
C20 C 0.2428(3) 0.6733(2) 0.3025(2) 0.0249(6) Uani 1 1 d . . .
H20 H 0.1717 0.6982 0.2524 0.030 Uiso 1 1 calc R . .
C21 C 0.3388(3) 0.7526(3) 0.3956(2) 0.0260(6) Uani 1 1 d . . .
H21 H 0.3417 0.8384 0.4178 0.031 Uiso 1 1 calc R . .
C22 C 0.4293(3) 0.6783(3) 0.4487(2) 0.0266(6) Uani 1 1 d . . .
H22 H 0.5023 0.7062 0.5126 0.032 Uiso 1 1 calc R . .
C23 C 0.3899(3) 0.5554(2) 0.3882(2) 0.0233(5) Uani 1 1 d . . .
H23 H 0.4341 0.4879 0.4048 0.028 Uiso 1 1 calc R . .
C24 C 0.1816(3) 0.4268(3) 0.2272(2) 0.0283(6) Uani 1 1 d . . .
C25 C 0.1060(3) 0.3688(3) 0.2920(3) 0.0437(8) Uani 1 1 d . . .
H25A H 0.0532 0.4270 0.3106 0.066 Uiso 1 1 calc R . .
H25B H 0.1704 0.3523 0.3554 0.066 Uiso 1 1 calc R . .
H25C H 0.0475 0.2910 0.2503 0.066 Uiso 1 1 calc R . .
C26 C 0.2646(3) 0.3319(3) 0.1984(3) 0.0381(7) Uani 1 1 d . . .
H26A H 0.2051 0.2546 0.1567 0.057 Uiso 1 1 calc R . .
H26B H 0.3278 0.3149 0.2621 0.057 Uiso 1 1 calc R . .
H26C H 0.3128 0.3666 0.1585 0.057 Uiso 1 1 calc R . .
C27 C 0.0763(3) 0.4485(3) 0.1260(2) 0.0357(7) Uani 1 1 d . . .
H27A H 0.0241 0.5078 0.1440 0.054 Uiso 1 1 calc R . .
H27B H 0.0175 0.3697 0.0873 0.054 Uiso 1 1 calc R . .
H27C H 0.1210 0.4815 0.0831 0.054 Uiso 1 1 calc R . .
C28 C 0.6842(3) 0.4917(3) 0.3843(2) 0.0278(6) Uani 1 1 d . . .
H28 H 0.6824 0.5440 0.4436 0.033 Uiso 1 1 calc R . .
C29 C 0.7499(3) 0.3893(3) 0.3996(2) 0.0307(6) Uani 1 1 d . . .
H29 H 0.7909 0.3738 0.4674 0.037 Uiso 1 1 calc R . .
C30 C 0.7534(3) 0.3109(3) 0.3127(2) 0.0339(7) Uani 1 1 d . . .
H30 H 0.7969 0.2416 0.3206 0.041 Uiso 1 1 calc R . .
C31 C 0.6907(3) 0.3375(3) 0.2129(2) 0.0319(6) Uani 1 1 d . . .
H31 H 0.6917 0.2864 0.1527 0.038 Uiso 1 1 calc R . .
C32 C 0.6269(3) 0.4410(3) 0.2049(2) 0.0276(6) Uani 1 1 d . . .
H32 H 0.5842 0.4574 0.1377 0.033 Uiso 1 1 calc R . .

loop_
_atom_site_aniso_label
_atom_site_aniso_U_11
_atom_site_aniso_U_22
_atom_site_aniso_U_33
_atom_site_aniso_U_23
_atom_site_aniso_U_13
_atom_site_aniso_U_12
Ce 0.01960(9) 0.02086(9) 0.01829(8) 0.00321(6) 0.00722(6) 0.00343(5)
N 0.0240(12) 0.0284(12) 0.0225(11) 0.0059(10) 0.0096(9) 0.0068(9)
C1 0.0214(14) 0.0287(14) 0.0284(14) 0.0010(12) 0.0070(11) -0.0056(11)
C2 0.0265(14) 0.0272(14) 0.0246(13) 0.0023(12) 0.0091(11) -0.0049(11)
C3 0.0281(15) 0.0237(14) 0.0307(15) -0.0004(12) 0.0104(12) -0.0021(11)
C4 0.0281(15) 0.0303(15) 0.0240(13) -0.0024(12) 0.0088(11) -0.0064(11)
C5 0.0256(14) 0.0330(15) 0.0231(13) 0.0049(12) 0.0066(11) -0.0024(11)
C6 0.0242(14) 0.0402(17) 0.0322(15) 0.0084(13) 0.0125(12) 0.0005(12)
C7 0.0279(17) 0.082(3) 0.053(2) 0.031(2) 0.0191(15) 0.0220(17)
C8 0.0352(18) 0.055(2) 0.052(2) -0.0076(17) 0.0243(16) -0.0116(15)
C9 0.0261(15) 0.0422(17) 0.0374(16) 0.0044(14) 0.0130(13) 0.0068(12)
C10 0.0277(14) 0.0242(14) 0.0226(13) 0.0068(11) 0.0086(11) 0.0043(11)
C11 0.0264(14) 0.0300(14) 0.0188(12) 0.0070(11) 0.0079(11) 0.0026(11)
C12 0.0322(15) 0.0296(14) 0.0178(12) 0.0047(11) 0.0101(11) 0.0113(11)
C13 0.0292(14) 0.0262(14) 0.0178(12) 0.0047(11) 0.0048(10) 0.0038(11)
C14 0.0226(13) 0.0295(14) 0.0213(13) 0.0078(12) 0.0052(10) 0.0034(11)
C15 0.0347(16) 0.0295(15) 0.0364(16) 0.0135(13) 0.0172(13) 0.0116(12)
C16 0.053(2) 0.0315(16) 0.068(2) 0.0212(17) 0.0420(18) 0.0210(14)
C17 0.0455(19) 0.0337(17) 0.053(2) 0.0206(16) 0.0105(16) 0.0138(14)
C18 0.0413(17) 0.0233(14) 0.0388(16) 0.0117(13) 0.0208(13) 0.0094(12)
C19 0.0245(13) 0.0229(13) 0.0242(13) 0.0049(11) 0.0113(11) 0.0048(10)
C20 0.0222(13) 0.0275(14) 0.0284(14) 0.0079(12) 0.0119(11) 0.0074(10)
C21 0.0293(14) 0.0246(14) 0.0280(13) 0.0033(12) 0.0161(11) 0.0042(11)
C22 0.0259(14) 0.0325(15) 0.0199(12) 0.0035(11) 0.0089(11) -0.0001(11)
C23 0.0242(13) 0.0254(14) 0.0235(13) 0.0066(11) 0.0120(10) 0.0059(10)
C24 0.0268(14) 0.0263(14) 0.0290(14) 0.0075(12) 0.0074(12) 0.0001(11)
C25 0.0406(18) 0.0449(19) 0.0377(17) 0.0096(15) 0.0101(14) -0.0113(14)
C26 0.0435(18) 0.0234(15) 0.0388(17) 0.0014(13) 0.0072(14) 0.0041(12)
C27 0.0318(16) 0.0310(15) 0.0322(15) 0.0053(13) 0.0001(12) -0.0034(12)
C28 0.0261(14) 0.0343(15) 0.0252(14) 0.0067(12) 0.0110(11) 0.0075(11)
C29 0.0251(14) 0.0376(16) 0.0318(15) 0.0147(13) 0.0091(12) 0.0089(12)
C30 0.0299(15) 0.0310(15) 0.0466(18) 0.0147(14) 0.0162(13) 0.0125(12)
C31 0.0351(16) 0.0299(15) 0.0335(15) 0.0021(13) 0.0167(13) 0.0097(12)
C32 0.0326(15) 0.0278(14) 0.0228(13) 0.0046(12) 0.0105(11) 0.0066(11)

loop_
_atom_type_symbol
_atom_type_description
_atom_type_scat_dispersion_real
_atom_type_scat_dispersion_imag
_atom_type_scat_source
C C 0.0033 0.0016 'International Tables Vol C Tables 4.2.6.8 and 6.1.1.4'
H H 0.0000 0.0000 'International Tables Vol C Tables 4.2.6.8 and 6.1.1.4'
N N 0.0061 0.0033 'International Tables Vol C Tables 4.2.6.8 and 6.1.1.4'
Ce Ce -0.2486 2.6331 'International Tables Vol C Tables 4.2.6.8 and 6.1.1.4'

loop_
_geom_angle_atom_site_label_1
_geom_angle_atom_site_label_2
_geom_angle_atom_site_label_3
_geom_angle
_geom_angle_site_symmetry_1
_geom_angle_site_symmetry_3
_geom_angle_publ_flag
N Ce C21 117.24(7) . . ?
N Ce C22 89.80(7) . . ?
C21 Ce C22 29.50(8) . . ?
N Ce C3 125.47(8) . . ?
C21 Ce C3 84.15(8) . . ?
C22 Ce C3 91.56(8) . . ?
N Ce C13 84.18(7) . . ?
C21 Ce C13 116.70(8) . . ?
C22 Ce C13 128.13(8) . . ?
C3 Ce C13 132.68(8) . . ?
N Ce C4 105.88(8) . . ?
C21 Ce C4 73.47(8) . . ?
C22 Ce C4 68.91(8) . . ?
C3 Ce C4 28.90(8) . . ?
C13 Ce C4 161.06(8) . . ?
N Ce C12 81.00(7) . . ?
C21 Ce C12 143.25(8) . . ?
C22 Ce C12 155.76(8) . . ?
C3 Ce C12 112.07(8) . . ?
C13 Ce C12 29.01(8) . . ?
C4 Ce C12 135.17(8) . . ?
N Ce C14 111.97(7) . . ?
C21 Ce C14 96.18(8) . . ?
C22 Ce C14 118.67(8) . . ?
C3 Ce C14 114.67(8) . . ?
C13 Ce C14 28.70(8) . . ?
C4 Ce C14 141.13(8) . . ?
C12 Ce C14 47.26(8) . . ?
N Ce C20 112.40(7) . . ?
C21 Ce C20 29.02(8) . . ?
C22 Ce C20 47.48(8) . . ?
C3 Ce C20 107.96(8) . . ?
C13 Ce C20 88.06(8) . . ?
C4 Ce C20 102.28(8) . . ?
C12 Ce C20 116.06(8) . . ?
C14 Ce C20 71.43(8) . . ?
N Ce C2 107.62(7) . . ?
C21 Ce C2 112.86(8) . . ?
C22 Ce C2 115.86(8) . . ?
C3 Ce C2 28.73(8) . . ?
C13 Ce C2 115.03(8) . . ?
C4 Ce C2 47.00(8) . . ?
C12 Ce C2 88.35(8) . . ?
C14 Ce C2 110.62(8) . . ?
C20 Ce C2 135.49(8) . . ?
N Ce C5 79.69(8) . . ?
C21 Ce C5 95.31(8) . . ?
C22 Ce C5 79.54(8) . . ?
C3 Ce C5 47.25(8) . . ?
C13 Ce C5 147.96(8) . . ?
C4 Ce C5 28.53(8) . . ?
C12 Ce C5 120.19(8) . . ?
C14 Ce C5 157.18(8) . . ?
C20 Ce C5 123.67(8) . . ?
C2 Ce C5 46.59(8) . . ?
N Ce C11 106.71(7) . . ?
C21 Ce C11 131.54(8) . . ?
C22 Ce C11 160.89(8) . . ?
C3 Ce C11 86.65(8) . . ?
C13 Ce C11 47.11(8) . . ?
C4 Ce C11 113.99(8) . . ?
C12 Ce C11 28.64(7) . . ?
C14 Ce C11 46.51(7) . . ?
C20 Ce C11 115.31(7) . . ?
C2 Ce C11 68.89(7) . . ?
C5 Ce C11 112.28(8) . . ?
C28 N C32 116.1(2) . . ?
C2 C1 C5 106.3(3) . . ?
C2 C1 C6 125.3(2) . . ?
C5 C1 C6 127.5(3) . . ?
C3 C2 C1 108.9(2) . . ?
C4 C3 C2 107.7(3) . . ?
C5 C4 C3 108.4(2) . . ?
C4 C5 C1 108.7(3) . . ?
C1 C6 C9 112.7(2) . . ?
C1 C6 C8 108.6(3) . . ?
C9 C6 C8 108.1(2) . . ?
C1 C6 C7 110.8(2) . . ?
C9 C6 C7 109.0(3) . . ?
C8 C6 C7 107.5(3) . . ?
C11 C10 C14 106.9(2) . . ?
C11 C10 C15 127.5(2) . . ?
C14 C10 C15 124.8(2) . . ?
C10 C11 C12 109.0(2) . . ?
C13 C12 C11 107.4(2) . . ?
C14 C13 C12 108.0(2) . . ?
C13 C14 C10 108.7(2) . . ?
C10 C15 C18 110.9(2) . . ?
C10 C15 C16 110.5(2) . . ?
C18 C15 C16 109.4(3) . . ?
C10 C15 C17 108.4(2) . . ?
C18 C15 C17 108.4(2) . . ?
C16 C15 C17 109.2(3) . . ?
C23 C19 C20 106.4(2) . . ?
C23 C19 C24 124.7(2) . . ?
C20 C19 C24 127.4(2) . . ?
C21 C20 C19 108.7(2) . . ?
C22 C21 C20 107.6(2) . . ?
C23 C22 C21 107.8(2) . . ?
C22 C23 C19 109.5(2) . . ?
C27 C24 C19 113.0(2) . . ?
C27 C24 C26 109.4(2) . . ?
C19 C24 C26 111.2(2) . . ?
C27 C24 C25 108.0(2) . . ?
C19 C24 C25 106.7(2) . . ?
C26 C24 C25 108.3(2) . . ?
N C28 C29 123.9(3) . . ?
C30 C29 C28 118.8(3) . . ?
C29 C30 C31 118.7(3) . . ?
C32 C31 C30 118.7(3) . . ?
N C32 C31 123.7(3) . . ?

loop_
_geom_bond_atom_site_label_1
_geom_bond_atom_site_label_2
_geom_bond_distance
_geom_bond_site_symmetry_2
_geom_bond_publ_flag
Ce N 2.694(2) . ?
Ce C21 2.748(3) . ?
Ce C22 2.782(3) . ?
Ce C3 2.798(3) . ?
Ce C13 2.808(3) . ?
Ce C4 2.813(3) . ?
Ce C12 2.825(2) . ?
Ce C14 2.859(2) . ?
Ce C20 2.871(3) . ?
Ce C2 2.870(3) . ?
Ce C5 2.872(3) . ?
Ce C11 2.887(2) . ?
Ce C23 2.907(3) . ?
Ce C10 2.915(3) . ?
Ce C1 2.935(3) . ?
Ce C19 2.997(3) . ?
N C28 1.343(3) . ?
N C32 1.350(3) . ?
C1 C2 1.418(4) . ?
C1 C5 1.420(4) . ?
C1 C6 1.522(4) . ?
C2 C3 1.408(4) . ?
C3 C4 1.400(4) . ?
C4 C5 1.402(4) . ?
C6 C9 1.532(4) . ?
C6 C8 1.535(4) . ?
C6 C7 1.540(4) . ?
C10 C11 1.407(4) . ?
C10 C14 1.417(4) . ?
C10 C15 1.529(4) . ?
C11 C12 1.414(4) . ?
C12 C13 1.411(4) . ?
C13 C14 1.405(4) . ?
C15 C18 1.535(4) . ?
C15 C16 1.533(4) . ?
C15 C17 1.535(4) . ?
C19 C23 1.410(4) . ?
C19 C20 1.417(4) . ?
C19 C24 1.528(4) . ?
C20 C21 1.413(4) . ?
C21 C22 1.409(4) . ?
C22 C23 1.398(4) . ?
C24 C27 1.526(4) . ?
C24 C26 1.531(4) . ?
C24 C25 1.545(4) . ?
C28 C29 1.387(4) . ?
C29 C30 1.374(4) . ?
C30 C31 1.390(4) . ?
C31 C32 1.380(4) . ?
